data_7223330
loop_
_publ_author_name
'Narang, Shikha'
'Singh, Udai P.'
'Venugopalan, P.'

_publ_section_title
;
 Solvent-mediated supramolecular templated assembly of a metal
 organophosphonate via a crystal--amorphous--crystal transformation
;
_journal_issue 1
_journal_name_full CrystEngComm
_journal_page_first 54
_journal_paper_doi 10.1039/C5CE01594D
_journal_volume 18
_journal_year 2016
_chemical_formula_moiety 'C20 H16 Cu N5 O3, N O3, H2 O'
_chemical_formula_sum 'C20 H16 Cu N6 O7'
_chemical_formula_weight 517.94
_chemical_name_systematic
; 
 ? 
;
_space_group_IT_number 2
_symmetry_cell_setting triclinic
_symmetry_space_group_name_Hall '-P 1'
_symmetry_space_group_name_H-M 'P -1'
_atom_sites_solution_hydrogens geom
_atom_sites_solution_primary direct
_atom_sites_solution_secondary difmap
_audit_creation_method SHELXL-97
_audit_update_record
;
2015-11-06 deposited with the CCDC.
2015-11-09 downloaded from the CCDC.
;
_cell_angle_alpha 73.778(5)
_cell_angle_beta 87.900(5)
_cell_angle_gamma 89.707(5)
_cell_formula_units_Z 2
_cell_length_a 7.2609(7)
_cell_length_b 9.9595(10)
_cell_length_c 15.0827(15)
_cell_measurement_reflns_used 143
_cell_measurement_temperature 296(2)
_cell_measurement_theta_max 28.42
_cell_measurement_theta_min 2.13
_cell_volume 1046.56(18)
_computing_cell_refinement 'Bruker kappa Apex'
_computing_data_collection 'Bruker kappa Apex'
_computing_data_reduction 'Bruker SAINT'
_computing_molecular_graphics 'Bruker XSHELL'
_computing_publication_material 'Bruker XSHELL'
_computing_structure_refinement 'SHELXL-97 (Sheldrick, 2008)'
_computing_structure_solution 'SHELXS-97 (Sheldrick, 2008)'
_diffrn_ambient_temperature 296(2)
_diffrn_measured_fraction_theta_full 0.991
_diffrn_measured_fraction_theta_max 0.991
_diffrn_measurement_device_type 'CCD area detector'
_diffrn_measurement_method 'phi and omega scans'
_diffrn_radiation_monochromator graphite
_diffrn_radiation_source 'fine-focus sealed tube'
_diffrn_radiation_type MoK\a
_diffrn_radiation_wavelength 0.71073
_diffrn_reflns_av_R_equivalents 0.0197
_diffrn_reflns_av_sigmaI/netI 0.0232
_diffrn_reflns_limit_h_max 9
_diffrn_reflns_limit_h_min -9
_diffrn_reflns_limit_k_max 13
_diffrn_reflns_limit_k_min -12
_diffrn_reflns_limit_l_max 20
_diffrn_reflns_limit_l_min -20
_diffrn_reflns_number 16682
_diffrn_reflns_theta_full 28.42
_diffrn_reflns_theta_max 28.42
_diffrn_reflns_theta_min 2.13
_exptl_absorpt_coefficient_mu 1.102
_exptl_absorpt_correction_T_max 0.867
_exptl_absorpt_correction_T_min 0.820
_exptl_absorpt_correction_type multi-scan
_exptl_absorpt_process_details '(SADABS; Bruker, 2000)'
_exptl_crystal_colour blue
_exptl_crystal_density_diffrn 1.644
_exptl_crystal_density_method 'not measured'
_exptl_crystal_description block
_exptl_crystal_F_000 526
_exptl_crystal_size_max 0.18
_exptl_crystal_size_mid 0.16
_exptl_crystal_size_min 0.13
_refine_diff_density_max 1.530
_refine_diff_density_min -0.777
_refine_diff_density_rms 0.089
_refine_ls_extinction_method none
_refine_ls_goodness_of_fit_ref 0.983
_refine_ls_hydrogen_treatment constr
_refine_ls_matrix_type full
_refine_ls_number_parameters 307
_refine_ls_number_reflns 5124
_refine_ls_number_restraints 0
_refine_ls_restrained_S_all 0.983
_refine_ls_R_factor_all 0.0498
_refine_ls_R_factor_gt 0.0418
_refine_ls_shift/su_max 0.001
_refine_ls_shift/su_mean 0.000
_refine_ls_structure_factor_coef Fsqd
_refine_ls_weighting_details 'calc w=1/[\s^2^(Fo^2^)+(0.1000P)^2^+0.9890P] where P=(Fo^2^+2Fc^2^)/3'
_refine_ls_weighting_scheme calc
_refine_ls_wR_factor_gt 0.1297
_refine_ls_wR_factor_ref 0.1396
_reflns_number_gt 4454
_reflns_number_total 5124
_reflns_threshold_expression >2sigma(I)
_cod_data_source_file c5ce01594d2.cif
_cod_data_source_block complex_4
_cod_depositor_comments
;
The following automatic conversions were performed:

'_symmetry_cell_setting' value 'Triclinic' changed to 'triclinic'
according to
/usr/data/users/saulius/crontab/automatic-downloads/rss-feeds/RSC/lib/dictionaries/cif_core.dic
dictionary named 'cif_core.dic' version 2.4.2 from 2011-04-26.

Automatic conversion script
Id: cif_fix_values 4268 2015-11-12 08:31:59Z antanas 

 Adding full bibliography for 7223327--7223332.cif.
;
_cod_database_code 7223330

loop_
_symmetry_equiv_pos_as_xyz
'x, y, z'
'-x, -y, -z'

loop_
_atom_site_label
_atom_site_type_symbol
_atom_site_fract_x
_atom_site_fract_y
_atom_site_fract_z
_atom_site_U_iso_or_equiv
_atom_site_adp_type
_atom_site_occupancy
_atom_site_symmetry_multiplicity
_atom_site_calc_flag
_atom_site_refinement_flags
_atom_site_disorder_assembly
_atom_site_disorder_group
Cu1 Cu 0.88814(4) 0.68864(3) 0.706197(18) 0.02065(12) Uani 1 1 d . A 4
O1 O 1.1575(3) 0.69516(17) 0.62491(12) 0.0248(4) Uani 1 1 d . A 4
O2 O 1.0559(3) 0.48933(19) 0.62799(14) 0.0321(4) Uani 1 1 d . A 4
O3 O 1.2982(3) 0.5764(2) 0.54202(13) 0.0276(4) Uani 1 1 d . A 4
O4 O 0.6025(4) 0.7675(3) 0.83948(19) 0.0535(7) Uani 1 1 d . B 4
O5 O 0.5876(5) 0.9022(3) 0.92828(19) 0.0638(8) Uani 1 1 d . B 4
O6 O 0.4198(7) 0.9447(4) 0.8137(3) 0.0986(15) Uani 1 1 d . B 4
O7 O 0.8317(4) 0.0278(4) 0.0364(2) 0.0806(11) Uani 1 1 d . C 4
N1 N 0.7802(3) 0.7716(2) 0.58457(13) 0.0201(4) Uani 1 1 d . A 4
N2 N 0.9104(3) 0.8961(2) 0.70195(13) 0.0197(4) Uani 1 1 d . A 4
N3 N 0.7149(3) 0.5243(2) 0.75521(13) 0.0202(4) Uani 1 1 d . A 4
N4 N 1.0231(3) 0.5884(2) 0.81759(14) 0.0215(4) Uani 1 1 d . A 4
N5 N 1.1707(3) 0.5854(2) 0.59739(14) 0.0203(4) Uani 1 1 d . A 4
N6 N 0.5384(4) 0.8717(3) 0.85760(18) 0.0375(6) Uani 1 1 d . B 4
C1 C 0.7313(3) 0.6994(3) 0.52603(16) 0.0232(5) Uani 1 1 d . A 4
H1 H 0.7373 0.6023 0.5449 0.028 Uiso 1 1 calc R A 4
C2 C 0.6723(3) 0.7657(3) 0.43830(17) 0.0248(5) Uani 1 1 d . A 4
H2 H 0.6375 0.7136 0.3992 0.030 Uiso 1 1 calc R A 4
C3 C 0.6659(3) 0.9102(3) 0.40957(16) 0.0237(5) Uani 1 1 d . A 4
H3 H 0.6258 0.9564 0.3511 0.028 Uiso 1 1 calc R A 4
C4 C 0.7200(3) 0.9853(3) 0.46934(16) 0.0218(5) Uani 1 1 d . A 4
H4 H 0.7188 1.0826 0.4510 0.026 Uiso 1 1 calc R A 4
C5 C 0.7760(3) 0.9131(2) 0.55673(15) 0.0185(4) Uani 1 1 d . A 4
C6 C 0.8384(3) 0.9825(2) 0.62560(15) 0.0187(4) Uani 1 1 d . A 4
C7 C 0.8222(3) 1.1253(2) 0.61381(17) 0.0228(5) Uani 1 1 d . A 4
H7 H 0.7715 1.1829 0.5609 0.027 Uiso 1 1 calc R A 4
C8 C 0.8833(4) 1.1804(3) 0.68243(19) 0.0264(5) Uani 1 1 d . A 4
H8 H 0.8746 1.2758 0.6759 0.032 Uiso 1 1 calc R A 4
C9 C 0.9570(4) 1.0922(3) 0.76053(18) 0.0269(5) Uani 1 1 d . A 4
H9 H 0.9992 1.1273 0.8072 0.032 Uiso 1 1 calc R A 4
C10 C 0.9670(3) 0.9505(3) 0.76802(17) 0.0236(5) Uani 1 1 d . A 4
H10 H 1.0148 0.8909 0.8210 0.028 Uiso 1 1 calc R A 4
C11 C 0.5514(3) 0.5042(3) 0.72210(16) 0.0233(5) Uani 1 1 d . A 4
H11 H 0.5067 0.5734 0.6727 0.028 Uiso 1 1 calc R A 4
C12 C 0.4468(4) 0.3843(3) 0.75874(18) 0.0265(5) Uani 1 1 d . A 4
H12 H 0.3344 0.3729 0.7340 0.032 Uiso 1 1 calc R A 4
C13 C 0.5127(4) 0.2814(3) 0.83312(18) 0.0282(5) Uani 1 1 d . A 4
H13 H 0.4467 0.1989 0.8580 0.034 Uiso 1 1 calc R A 4
C14 C 0.6784(4) 0.3036(3) 0.86975(17) 0.0261(5) Uani 1 1 d . A 4
H14 H 0.7232 0.2374 0.9208 0.031 Uiso 1 1 calc R A 4
C15 C 0.7767(3) 0.4261(2) 0.82916(16) 0.0214(4) Uani 1 1 d . A 4
C16 C 0.9543(3) 0.4608(2) 0.86282(15) 0.0207(4) Uani 1 1 d . A 4
C17 C 1.0460(4) 0.3710(3) 0.93525(17) 0.0257(5) Uani 1 1 d . A 4
H17 H 0.9981 0.2827 0.9647 0.031 Uiso 1 1 calc R A 4
C18 C 1.2088(4) 0.4148(3) 0.96262(17) 0.0282(5) Uani 1 1 d . A 4
H18 H 1.2707 0.3573 1.0118 0.034 Uiso 1 1 calc R A 4
C19 C 1.2796(4) 0.5462(3) 0.91563(18) 0.0284(5) Uani 1 1 d . A 4
H19 H 1.3893 0.5777 0.9330 0.034 Uiso 1 1 calc R A 4
C20 C 1.1843(4) 0.6291(3) 0.84268(17) 0.0249(5) Uani 1 1 d . A 4
H20 H 1.2334 0.7156 0.8101 0.030 Uiso 1 1 calc R A 4

loop_
_atom_site_aniso_label
_atom_site_aniso_U_11
_atom_site_aniso_U_22
_atom_site_aniso_U_33
_atom_site_aniso_U_23
_atom_site_aniso_U_13
_atom_site_aniso_U_12
Cu1 0.02624(18) 0.01654(17) 0.01882(17) -0.00372(11) -0.00596(11) 0.00095(11)
O1 0.0317(9) 0.0175(8) 0.0253(8) -0.0062(6) 0.0008(7) 0.0014(7)
O2 0.0308(10) 0.0220(9) 0.0419(11) -0.0066(8) 0.0031(8) -0.0060(7)
O3 0.0264(9) 0.0279(9) 0.0297(9) -0.0103(7) 0.0021(7) 0.0036(7)
O4 0.0590(16) 0.0384(13) 0.0601(16) -0.0122(11) 0.0257(13) -0.0014(11)
O5 0.083(2) 0.0699(18) 0.0415(14) -0.0182(13) -0.0222(13) -0.0075(16)
O6 0.158(4) 0.0601(19) 0.088(2) -0.0274(17) -0.088(3) 0.053(2)
O7 0.0533(18) 0.108(3) 0.0560(17) 0.0177(17) -0.0023(14) 0.0207(18)
N1 0.0213(10) 0.0199(9) 0.0193(9) -0.0055(7) -0.0028(7) 0.0027(7)
N2 0.0203(9) 0.0193(9) 0.0205(9) -0.0073(7) -0.0006(7) 0.0021(7)
N3 0.0231(10) 0.0181(9) 0.0203(9) -0.0069(7) -0.0008(7) 0.0026(7)
N4 0.0246(10) 0.0216(10) 0.0196(9) -0.0077(7) -0.0027(7) 0.0049(8)
N5 0.0191(9) 0.0173(9) 0.0228(9) -0.0026(7) -0.0036(7) 0.0037(7)
N6 0.0444(15) 0.0320(13) 0.0352(13) -0.0075(10) -0.0040(11) -0.0021(11)
C1 0.0257(12) 0.0218(11) 0.0226(11) -0.0069(9) -0.0031(9) 0.0010(9)
C2 0.0225(12) 0.0328(13) 0.0218(11) -0.0118(10) -0.0031(9) 0.0015(9)
C3 0.0187(11) 0.0309(12) 0.0195(10) -0.0040(9) -0.0005(8) 0.0030(9)
C4 0.0187(10) 0.0238(11) 0.0205(10) -0.0025(9) 0.0003(8) 0.0041(8)
C5 0.0147(10) 0.0208(11) 0.0198(10) -0.0055(8) 0.0004(8) 0.0023(8)
C6 0.0167(10) 0.0195(10) 0.0198(10) -0.0059(8) 0.0022(8) 0.0009(8)
C7 0.0223(11) 0.0192(11) 0.0254(11) -0.0038(9) 0.0014(9) 0.0012(8)
C8 0.0284(13) 0.0183(11) 0.0342(13) -0.0107(9) 0.0036(10) 0.0003(9)
C9 0.0287(13) 0.0259(12) 0.0309(12) -0.0157(10) -0.0008(10) -0.0012(10)
C10 0.0265(12) 0.0239(12) 0.0218(11) -0.0089(9) -0.0015(9) 0.0029(9)
C11 0.0262(12) 0.0240(11) 0.0211(11) -0.0083(9) -0.0021(9) 0.0018(9)
C12 0.0259(12) 0.0298(13) 0.0269(12) -0.0132(10) 0.0013(9) -0.0011(10)
C13 0.0332(14) 0.0227(12) 0.0286(12) -0.0079(10) 0.0055(10) -0.0038(10)
C14 0.0312(13) 0.0226(12) 0.0232(11) -0.0046(9) 0.0021(9) 0.0022(10)
C15 0.0262(12) 0.0202(11) 0.0188(10) -0.0078(8) 0.0008(8) 0.0047(9)
C16 0.0238(11) 0.0216(11) 0.0173(10) -0.0069(8) -0.0003(8) 0.0055(9)
C17 0.0316(13) 0.0255(12) 0.0194(11) -0.0057(9) 0.0002(9) 0.0067(10)
C18 0.0285(13) 0.0349(14) 0.0206(11) -0.0068(10) -0.0052(9) 0.0122(10)
C19 0.0249(12) 0.0380(14) 0.0249(12) -0.0128(10) -0.0050(9) 0.0073(10)
C20 0.0250(12) 0.0285(12) 0.0229(11) -0.0098(9) -0.0020(9) 0.0023(9)

loop_
_atom_type_symbol
_atom_type_description
_atom_type_scat_dispersion_real
_atom_type_scat_dispersion_imag
_atom_type_scat_source
C C 0.0033 0.0016 'International Tables Vol C Tables 4.2.6.8 and 6.1.1.4'
H H 0.0000 0.0000 'International Tables Vol C Tables 4.2.6.8 and 6.1.1.4'
N N 0.0061 0.0033 'International Tables Vol C Tables 4.2.6.8 and 6.1.1.4'
O O 0.0106 0.0060 'International Tables Vol C Tables 4.2.6.8 and 6.1.1.4'
P P 0.1023 0.0942 'International Tables Vol C Tables 4.2.6.8 and 6.1.1.4'
Cu Cu 0.3201 1.2651 'International Tables Vol C Tables 4.2.6.8 and 6.1.1.4'

loop_
_geom_angle_atom_site_label_1
_geom_angle_atom_site_label_2
_geom_angle_atom_site_label_3
_geom_angle
N1 Cu1 N4 170.67(8)
N1 Cu1 N3 99.34(8)
N4 Cu1 N3 81.17(8)
N1 Cu1 N2 81.40(8)
N4 Cu1 N2 104.27(8)
N3 Cu1 N2 140.00(8)
N1 Cu1 O1 85.32(7)
N4 Cu1 O1 87.06(8)
N3 Cu1 O1 127.89(7)
N2 Cu1 O1 92.11(7)
N5 O1 Cu1 109.20(14)
C1 N1 C5 119.4(2)
C1 N1 Cu1 124.85(16)
C5 N1 Cu1 115.39(15)
C10 N2 C6 118.7(2)
C10 N2 Cu1 128.09(17)
C6 N2 Cu1 112.79(15)
C11 N3 C15 118.7(2)
C11 N3 Cu1 127.23(17)
C15 N3 Cu1 114.02(16)
C20 N4 C16 119.2(2)
C20 N4 Cu1 125.36(17)
C16 N4 Cu1 114.84(16)
O3 N5 O2 122.0(2)
O3 N5 O1 119.4(2)
O2 N5 O1 118.6(2)
O6 N6 O4 124.0(3)
O6 N6 O5 116.3(3)
O4 N6 O5 119.6(3)
N1 C1 C2 121.8(2)
C3 C2 C1 119.3(2)
C2 C3 C4 119.1(2)
C5 C4 C3 119.0(2)
N1 C5 C4 121.5(2)
N1 C5 C6 114.92(19)
C4 C5 C6 123.6(2)
N2 C6 C7 122.0(2)
N2 C6 C5 115.11(19)
C7 C6 C5 122.9(2)
C8 C7 C6 118.7(2)
C9 C8 C7 119.4(2)
C8 C9 C10 118.7(2)
N2 C10 C9 122.5(2)
N3 C11 C12 122.5(2)
C11 C12 C13 118.8(2)
C14 C13 C12 119.0(2)
C13 C14 C15 119.1(2)
N3 C15 C14 121.8(2)
N3 C15 C16 114.6(2)
C14 C15 C16 123.6(2)
N4 C16 C17 121.6(2)
N4 C16 C15 114.8(2)
C17 C16 C15 123.7(2)
C18 C17 C16 119.0(2)
C17 C18 C19 119.2(2)
C20 C19 C18 119.0(3)
N4 C20 C19 122.0(2)

loop_
_geom_bond_atom_site_label_1
_geom_bond_atom_site_label_2
_geom_bond_distance
Cu1 N1 1.978(2)
Cu1 N4 1.988(2)
Cu1 N3 2.021(2)
Cu1 N2 2.057(2)
Cu1 O1 2.2611(18)
O1 N5 1.275(3)
O2 N5 1.248(3)
O3 N5 1.244(3)
O4 N6 1.230(4)
O5 N6 1.251(4)
O6 N6 1.215(4)
N1 C1 1.343(3)
N1 C5 1.354(3)
N2 C10 1.337(3)
N2 C6 1.351(3)
N3 C11 1.342(3)
N3 C15 1.351(3)
N4 C20 1.342(3)
N4 C16 1.351(3)
C1 C2 1.386(3)
C2 C3 1.383(4)
C3 C4 1.391(4)
C4 C5 1.388(3)
C5 C6 1.483(3)
C6 C7 1.388(3)
C7 C8 1.386(4)
C8 C9 1.382(4)
C9 C10 1.386(3)
C11 C12 1.385(4)
C12 C13 1.389(4)
C13 C14 1.386(4)
C14 C15 1.390(3)
C15 C16 1.480(3)
C16 C17 1.392(3)
C17 C18 1.378(4)
C18 C19 1.393(4)
C19 C20 1.383(4)
